data_1505344
loop_
_publ_author_name
'Wang, Xiao-Jin'
'Zhao, Yan'
'Liu, Jin-Tao'

_publ_section_title
;
 Regiospecific organocatalytic asymmetric aldol reaction of methyl ketones
 and alpha,beta-unsaturated trifluoromethyl ketones.
;
_journal_issue 7
_journal_name_full 'Organic letters'
_journal_page_first 1343
_journal_page_last 1345
_journal_paper_doi 10.1021/ol070217z
_journal_volume 9
_journal_year 2007
_chemical_formula_sum 'C13 H13 F3 O2'
_chemical_formula_weight 258.23
_chemical_name_systematic
; 
 ? 
;
_space_group_IT_number 2
_symmetry_cell_setting triclinic
_symmetry_space_group_name_Hall '-P 1'
_symmetry_space_group_name_H-M 'P -1'
_atom_sites_solution_hydrogens geom
_atom_sites_solution_primary direct
_atom_sites_solution_secondary difmap
_audit_creation_method SHELXL-97
_cell_angle_alpha 62.895(19)
_cell_angle_beta 88.760(19)
_cell_angle_gamma 81.63(2)
_cell_formula_units_Z 2
_cell_length_a 5.638(7)
_cell_length_b 10.936(13)
_cell_length_c 11.297(13)
_cell_measurement_reflns_used 740
_cell_measurement_temperature 293(2)
_cell_measurement_theta_max 50.855
_cell_measurement_theta_min 7.079
_cell_volume 612.6(13)
_computing_cell_refinement 'Bruker SMART'
_computing_data_collection 'Bruker SMART'
_computing_data_reduction 'Bruker SHELXTL'
_computing_molecular_graphics 'Bruker SHELXTL'
_computing_publication_material 'Bruker SHELXTL'
_computing_structure_refinement 'SHELXL-97 (Sheldrick, 1997)'
_computing_structure_solution 'SHELXS-97 (Sheldrick, 1990)'
_diffrn_ambient_temperature 293(2)
_diffrn_measured_fraction_theta_full 0.974
_diffrn_measured_fraction_theta_max 0.974
_diffrn_measurement_device_type 'CCD area detector'
_diffrn_measurement_method 'phi and omega scans'
_diffrn_radiation_monochromator graphite
_diffrn_radiation_source 'fine-focus sealed tube'
_diffrn_radiation_type MoK\a
_diffrn_radiation_wavelength 0.71073
_diffrn_reflns_av_R_equivalents 0.1367
_diffrn_reflns_av_sigmaI/netI 0.1151
_diffrn_reflns_limit_h_max 6
_diffrn_reflns_limit_h_min -6
_diffrn_reflns_limit_k_max 13
_diffrn_reflns_limit_k_min -6
_diffrn_reflns_limit_l_max 13
_diffrn_reflns_limit_l_min -13
_diffrn_reflns_number 3046
_diffrn_reflns_theta_full 25.50
_diffrn_reflns_theta_max 25.50
_diffrn_reflns_theta_min 2.03
_exptl_absorpt_coefficient_mu 0.123
_exptl_absorpt_correction_T_max 1.00000
_exptl_absorpt_correction_T_min 0.75637
_exptl_absorpt_correction_type empirical
_exptl_crystal_colour colorless
_exptl_crystal_density_diffrn 1.400
_exptl_crystal_density_method 'not measured'
_exptl_crystal_description prismatic
_exptl_crystal_F_000 268
_exptl_crystal_size_max 0.225
_exptl_crystal_size_mid 0.127
_exptl_crystal_size_min 0.049
_refine_diff_density_max 0.441
_refine_diff_density_min -0.417
_refine_diff_density_rms 0.103
_refine_ls_extinction_coef 0.017(13)
_refine_ls_extinction_expression Fc^*^=kFc[1+0.001xFc^2^\l^3^/sin(2\q)]^-1/4^
_refine_ls_extinction_method SHELXL
_refine_ls_goodness_of_fit_ref 0.958
_refine_ls_hydrogen_treatment mixed
_refine_ls_matrix_type full
_refine_ls_number_parameters 172
_refine_ls_number_reflns 2220
_refine_ls_number_restraints 0
_refine_ls_restrained_S_all 0.958
_refine_ls_R_factor_all 0.1355
_refine_ls_R_factor_gt 0.0909
_refine_ls_shift/su_max 0.000
_refine_ls_shift/su_mean 0.000
_refine_ls_structure_factor_coef Fsqd
_refine_ls_weighting_details 'calc w=1/[\s^2^(Fo^2^)+(0.1521P)^2^+0.0000P] where P=(Fo^2^+2Fc^2^)/3'
_refine_ls_weighting_scheme calc
_refine_ls_wR_factor_gt 0.2339
_refine_ls_wR_factor_ref 0.2661
_reflns_number_gt 1275
_reflns_number_total 2220
_reflns_threshold_expression >2sigma(I)
_cod_data_source_file ol070217zsi20070127_073014.cif
_cod_data_source_block cd2650
_cod_depositor_comments
;
The following automatic conversions were performed:

'_symmetry_cell_setting' value 'Triclinic' changed to 'triclinic'
according to /home/saulius/struct/CIF-dictionaries/cif_core.dic
dictionary named 'cif_core.dic' version 2.4.1 from 2010-06-29.

Automatic conversion script
Id: cif_fix_values 1715 2011-07-08 13:25:40Z adriana 
;
_cod_original_cell_volume 612.7(13)
_cod_original_sg_symbol_H-M P-1
_cod_database_code 1505344

loop_
_symmetry_equiv_pos_as_xyz
'x, y, z'
'-x, -y, -z'

loop_
_atom_site_label
_atom_site_type_symbol
_atom_site_fract_x
_atom_site_fract_y
_atom_site_fract_z
_atom_site_U_iso_or_equiv
_atom_site_adp_type
_atom_site_occupancy
_atom_site_symmetry_multiplicity
_atom_site_calc_flag
_atom_site_refinement_flags
O1 O 0.6860(6) 0.0883(3) 1.0506(3) 0.0605(10) Uani 1 1 d .
O2 O 1.1739(5) 0.1959(3) 0.8407(3) 0.0480(9) Uani 1 1 d .
F1 F 1.2179(6) 0.2946(3) 0.5698(3) 0.0836(11) Uani 1 1 d .
F2 F 0.8555(6) 0.2768(4) 0.5367(3) 0.0899(11) Uani 1 1 d .
F3 F 1.1063(6) 0.0941(3) 0.6576(3) 0.0790(10) Uani 1 1 d .
C1 C 0.6895(7) 0.1831(4) 0.9390(4) 0.0440(11) Uani 1 1 d .
C2 C 0.7656(7) 0.1590(4) 0.8213(4) 0.0439(11) Uani 1 1 d .
H2A H 0.6301 0.1879 0.7581 0.053 Uiso 1 1 calc R
H2B H 0.8206 0.0608 0.8509 0.053 Uiso 1 1 calc R
C3 C 0.9695(7) 0.2431(4) 0.7541(4) 0.0397(10) Uani 1 1 d .
C4 C 0.8912(8) 0.3973(4) 0.7140(4) 0.0457(11) Uani 1 1 d .
H4A H 0.7559 0.4334 0.6497 0.055 Uiso 1 1 calc R
H4B H 1.0218 0.4483 0.6721 0.055 Uiso 1 1 calc R
C5 C 0.8198(8) 0.4192(4) 0.8359(4) 0.0416(10) Uani 1 1 d .
C6 C 0.6198(8) 0.3342(4) 0.9088(5) 0.0516(12) Uani 1 1 d .
H6A H 0.5919 0.3400 0.9913 0.062 Uiso 1 1 calc R
H6B H 0.4720 0.3729 0.8538 0.062 Uiso 1 1 calc R
C7 C 1.0347(9) 0.2275(4) 0.6286(5) 0.0579(13) Uani 1 1 d .
C8 C 0.7553(8) 0.5732(4) 0.7947(4) 0.0442(11) Uani 1 1 d .
C9 C 0.5461(8) 0.6507(4) 0.7214(5) 0.0543(12) Uani 1 1 d .
H9 H 0.4373 0.6064 0.7005 0.065 Uiso 1 1 calc R
C10 C 0.4938(9) 0.7934(5) 0.6780(5) 0.0641(14) Uani 1 1 d .
H10 H 0.3518 0.8433 0.6285 0.077 Uiso 1 1 calc R
C11 C 0.6534(10) 0.8607(5) 0.7085(5) 0.0685(15) Uani 1 1 d .
H11 H 0.6194 0.9560 0.6797 0.082 Uiso 1 1 calc R
C12 C 0.8616(10) 0.7864(5) 0.7813(6) 0.0680(15) Uani 1 1 d .
H12 H 0.9690 0.8311 0.8028 0.082 Uiso 1 1 calc R
C13 C 0.9133(9) 0.6426(4) 0.8237(5) 0.0550(12) Uani 1 1 d .
H13 H 1.0564 0.5931 0.8721 0.066 Uiso 1 1 calc R
H2 H 1.200(10) 0.111(7) 0.878(6) 0.09(2) Uiso 1 1 d .
H5 H 0.957(7) 0.387(4) 0.890(4) 0.040(11) Uiso 1 1 d .

loop_
_atom_site_aniso_label
_atom_site_aniso_U_11
_atom_site_aniso_U_22
_atom_site_aniso_U_33
_atom_site_aniso_U_23
_atom_site_aniso_U_13
_atom_site_aniso_U_12
O1 0.086(2) 0.0315(16) 0.054(2) -0.0112(15) 0.0192(17) -0.0086(14)
O2 0.0557(18) 0.0265(15) 0.058(2) -0.0162(14) 0.0037(14) -0.0067(12)
F1 0.114(3) 0.0606(19) 0.070(2) -0.0246(15) 0.0489(18) -0.0183(17)
F2 0.125(3) 0.086(2) 0.059(2) -0.0413(17) -0.0165(19) 0.013(2)
F3 0.131(3) 0.0388(15) 0.075(2) -0.0350(14) 0.0231(18) -0.0070(15)
C1 0.053(2) 0.028(2) 0.051(3) -0.0172(19) 0.0096(19) -0.0094(16)
C2 0.052(2) 0.029(2) 0.055(3) -0.0221(19) 0.005(2) -0.0100(16)
C3 0.051(2) 0.0245(19) 0.043(2) -0.0143(17) 0.0033(19) -0.0068(16)
C4 0.066(3) 0.0222(19) 0.043(2) -0.0098(17) 0.009(2) -0.0085(17)
C5 0.051(2) 0.0248(19) 0.044(3) -0.0115(17) 0.002(2) -0.0056(16)
C6 0.067(3) 0.029(2) 0.057(3) -0.019(2) 0.018(2) -0.0108(18)
C7 0.085(3) 0.027(2) 0.056(3) -0.016(2) 0.019(3) -0.005(2)
C8 0.067(3) 0.0231(19) 0.040(2) -0.0114(17) 0.013(2) -0.0116(17)
C9 0.068(3) 0.033(2) 0.060(3) -0.021(2) 0.000(2) -0.005(2)
C10 0.077(3) 0.031(2) 0.071(3) -0.016(2) 0.007(3) 0.005(2)
C11 0.099(4) 0.027(2) 0.082(4) -0.027(2) 0.020(3) -0.012(2)
C12 0.094(4) 0.037(2) 0.085(4) -0.034(3) 0.006(3) -0.023(2)
C13 0.075(3) 0.031(2) 0.059(3) -0.019(2) 0.006(2) -0.016(2)

loop_
_atom_type_symbol
_atom_type_description
_atom_type_scat_dispersion_real
_atom_type_scat_dispersion_imag
_atom_type_scat_source
C C 0.0033 0.0016 'International Tables Vol C Tables 4.2.6.8 and 6.1.1.4'
H H 0.0000 0.0000 'International Tables Vol C Tables 4.2.6.8 and 6.1.1.4'
O O 0.0106 0.0060 'International Tables Vol C Tables 4.2.6.8 and 6.1.1.4'
F F 0.0171 0.0103 'International Tables Vol C Tables 4.2.6.8 and 6.1.1.4'

loop_
_geom_angle_atom_site_label_1
_geom_angle_atom_site_label_2
_geom_angle_atom_site_label_3
_geom_angle
C3 O2 H2 110(4)
O1 C1 C2 122.4(4)
O1 C1 C6 122.1(4)
C2 C1 C6 115.4(4)
C1 C2 C3 109.2(3)
C1 C2 H2A 109.8
C3 C2 H2A 109.8
C1 C2 H2B 109.8
C3 C2 H2B 109.8
H2A C2 H2B 108.3
O2 C3 C4 108.2(3)
O2 C3 C7 109.0(4)
C4 C3 C7 108.6(3)
O2 C3 C2 110.9(3)
C4 C3 C2 110.7(3)
C7 C3 C2 109.4(3)
C3 C4 C5 111.0(3)
C3 C4 H4A 109.4
C5 C4 H4A 109.4
C3 C4 H4B 109.4
C5 C4 H4B 109.4
H4A C4 H4B 108.0
C8 C5 C4 110.0(3)
C8 C5 C6 113.5(3)
C4 C5 C6 110.9(3)
C8 C5 H5 108(3)
C4 C5 H5 104(3)
C6 C5 H5 110(2)
C1 C6 C5 110.6(3)
C1 C6 H6A 109.5
C5 C6 H6A 109.5
C1 C6 H6B 109.5
C5 C6 H6B 109.5
H6A C6 H6B 108.1
F2 C7 F1 106.4(4)
F2 C7 F3 107.4(4)
F1 C7 F3 106.0(4)
F2 C7 C3 113.7(4)
F1 C7 C3 111.4(4)
F3 C7 C3 111.4(3)
C9 C8 C13 117.5(4)
C9 C8 C5 122.1(4)
C13 C8 C5 120.3(4)
C8 C9 C10 121.8(5)
C8 C9 H9 119.1
C10 C9 H9 119.1
C11 C10 C9 119.8(5)
C11 C10 H10 120.1
C9 C10 H10 120.1
C12 C11 C10 119.7(4)
C12 C11 H11 120.2
C10 C11 H11 120.2
C11 C12 C13 120.0(5)
C11 C12 H12 120.0
C13 C12 H12 120.0
C8 C13 C12 121.2(5)
C8 C13 H13 119.4
C12 C13 H13 119.4

loop_
_geom_bond_atom_site_label_1
_geom_bond_atom_site_label_2
_geom_bond_distance
O1 C1 1.216(5)
O2 C3 1.402(5)
O2 H2 0.82(7)
F1 C7 1.339(5)
F2 C7 1.330(6)
F3 C7 1.340(5)
C1 C2 1.512(6)
C1 C6 1.518(6)
C2 C3 1.542(5)
C2 H2A 0.9700
C2 H2B 0.9700
C3 C4 1.530(5)
C3 C7 1.534(6)
C4 C5 1.538(6)
C4 H4A 0.9700
C4 H4B 0.9700
C5 C8 1.516(5)
C5 C6 1.543(6)
C5 H5 0.91(4)
C6 H6A 0.9700
C6 H6B 0.9700
C8 C9 1.381(6)
C8 C13 1.383(6)
C9 C10 1.392(6)
C9 H9 0.9300
C10 C11 1.381(8)
C10 H10 0.9300
C11 C12 1.367(8)
C11 H11 0.9300
C12 C13 1.406(7)
C12 H12 0.9300
C13 H13 0.9300

loop_
_geom_hbond_atom_site_label_D
_geom_hbond_atom_site_label_H
_geom_hbond_atom_site_label_A
_geom_hbond_distance_DH
_geom_hbond_distance_HA
_geom_hbond_distance_DA
_geom_hbond_angle_DHA
_geom_hbond_site_symmetry_A
O2 H2 O1 0.82(7) 1.96(7) 2.764(5) 170(6) 2_757

loop_
_geom_torsion_atom_site_label_1
_geom_torsion_atom_site_label_2
_geom_torsion_atom_site_label_3
_geom_torsion_atom_site_label_4
_geom_torsion
O1 C1 C2 C3 -125.2(4)
C6 C1 C2 C3 54.3(5)
C1 C2 C3 O2 63.9(4)
C1 C2 C3 C4 -56.2(4)
C1 C2 C3 C7 -175.9(3)
O2 C3 C4 C5 -62.7(4)
C7 C3 C4 C5 179.2(4)
C2 C3 C4 C5 59.0(5)
C3 C4 C5 C8 177.1(3)
C3 C4 C5 C6 -56.6(5)
O1 C1 C6 C5 126.9(4)
C2 C1 C6 C5 -52.6(5)
C8 C5 C6 C1 176.3(4)
C4 C5 C6 C1 51.9(5)
O2 C3 C7 F2 -176.4(3)
C4 C3 C7 F2 -58.8(5)
C2 C3 C7 F2 62.2(4)
O2 C3 C7 F1 -56.2(4)
C4 C3 C7 F1 61.5(5)
C2 C3 C7 F1 -177.6(3)
O2 C3 C7 F3 62.0(5)
C4 C3 C7 F3 179.6(4)
C2 C3 C7 F3 -59.4(5)
C4 C5 C8 C9 71.9(5)
C6 C5 C8 C9 -52.9(6)
C4 C5 C8 C13 -104.4(5)
C6 C5 C8 C13 130.7(5)
C13 C8 C9 C10 -0.2(7)
C5 C8 C9 C10 -176.6(4)
C8 C9 C10 C11 -0.2(8)
C9 C10 C11 C12 0.0(8)
C10 C11 C12 C13 0.6(8)
C9 C8 C13 C12 0.7(7)
C5 C8 C13 C12 177.2(4)
C11 C12 C13 C8 -0.9(8)

loop_
_cod_related_entry_id
_cod_related_entry_database
_cod_related_entry_code
1 ChemSpider 21151759
